data_4301491
loop_
_publ_author_name
'Fuyan Han'
'Jie Zhang'
'Yanan Han'
'Zhengxing Zhang'
'Zhenxia Chen'
'Linhong Weng'
'Xigeng Zhou'

_publ_section_title
;
Synthesis of Mixed Cp/TpMe2 Lanthanide Complexes from Lanthanocene
Precursors and their Structures and Reactivities
;
_journal_name_full 'Inorganic Chemistry'
_journal_page_first 1774
_journal_page_last 1781
_journal_paper_doi 10.1021/ic802094q
_journal_volume 48
_journal_year 2009
_chemical_formula_sum 'C25 H32 B Er N6'
_chemical_formula_weight 594.64
_chemical_name_systematic
;
 ?
;
_space_group_IT_number 9
_symmetry_cell_setting monoclinic
_symmetry_space_group_name_Hall 'C -2yc'
_symmetry_space_group_name_H-M 'C 1 c 1'
_atom_sites_solution_hydrogens geom
_atom_sites_solution_primary direct
_atom_sites_solution_secondary difmap
_audit_creation_method SHELXL-97
_cell_angle_alpha 90.00
_cell_angle_beta 96.412(10)
_cell_angle_gamma 90.00
_cell_formula_units_Z 4
_cell_length_a 8.627(7)
_cell_length_b 21.432(17)
_cell_length_c 12.849(10)
_cell_measurement_reflns_used 958
_cell_measurement_temperature 293(2)
_cell_measurement_theta_max 26.595
_cell_measurement_theta_min 2.482
_cell_volume 2361(3)
_computing_cell_refinement 'Bruker SMART'
_computing_data_collection 'Bruker SMART'
_computing_data_reduction 'Bruker SHELXTL'
_computing_molecular_graphics 'Bruker SHELXTL'
_computing_publication_material 'Bruker SHELXTL'
_computing_structure_refinement 'SHELXL-97 (Sheldrick, 1997)'
_computing_structure_solution 'SHELXS-97 (Sheldrick, 1990)'
_diffrn_ambient_temperature 293(2)
_diffrn_measured_fraction_theta_full 0.996
_diffrn_measured_fraction_theta_max 0.996
_diffrn_measurement_device_type 'CCD area detector'
_diffrn_measurement_method 'phi and omega scans'
_diffrn_radiation_monochromator graphite
_diffrn_radiation_source 'fine-focus sealed tube'
_diffrn_radiation_type MoK\a
_diffrn_radiation_wavelength 0.71073
_diffrn_reflns_av_R_equivalents 0.0465
_diffrn_reflns_av_sigmaI/netI 0.0493
_diffrn_reflns_limit_h_max 8
_diffrn_reflns_limit_h_min -10
_diffrn_reflns_limit_k_max 24
_diffrn_reflns_limit_k_min -26
_diffrn_reflns_limit_l_max 15
_diffrn_reflns_limit_l_min -15
_diffrn_reflns_number 5244
_diffrn_reflns_theta_full 26.00
_diffrn_reflns_theta_max 26.00
_diffrn_reflns_theta_min 1.90
_exptl_absorpt_coefficient_mu 3.580
_exptl_absorpt_correction_T_max 0.7627
_exptl_absorpt_correction_T_min 0.5345
_exptl_absorpt_correction_type multi-scan
_exptl_absorpt_process_details sadabs
_exptl_crystal_colour pink
_exptl_crystal_density_diffrn 1.673
_exptl_crystal_density_method 'not measured'
_exptl_crystal_description prism
_exptl_crystal_F_000 1188
_exptl_crystal_size_max 0.20
_exptl_crystal_size_mid 0.10
_exptl_crystal_size_min 0.08
_refine_diff_density_max 3.711
_refine_diff_density_min -1.547
_refine_diff_density_rms 0.191
_refine_ls_abs_structure_details 'Flack H D (1983), Acta Cryst. A39, 876-881'
_refine_ls_abs_structure_Flack -0.04(3)
_refine_ls_extinction_method none
_refine_ls_goodness_of_fit_ref 1.028
_refine_ls_hydrogen_treatment mixed
_refine_ls_matrix_type full
_refine_ls_number_parameters 277
_refine_ls_number_reflns 3391
_refine_ls_number_restraints 3
_refine_ls_restrained_S_all 1.028
_refine_ls_R_factor_all 0.0592
_refine_ls_R_factor_gt 0.0545
_refine_ls_shift/su_max 0.001
_refine_ls_shift/su_mean 0.000
_refine_ls_structure_factor_coef Fsqd
_refine_ls_weighting_details 'calc w=1/[\s^2^(Fo^2^)+(0.1122P)^2^+0.0000P] where P=(Fo^2^+2Fc^2^)/3'
_refine_ls_weighting_scheme calc
_refine_ls_wR_factor_gt 0.1411
_refine_ls_wR_factor_ref 0.1442
_reflns_number_gt 3044
_reflns_number_total 3391
_reflns_threshold_expression >2sigma(I)
_cod_data_source_file ic802094q_si_001_02.cif
_cod_data_source_block f80721f
_cod_depositor_comments
;
The following automatic conversions were performed:
'_symmetry_cell_setting' value 'Monoclinic' changed to 'monoclinic'
according to '/home/saulius/struct/CIF-dictionaries/cif_core.dic'
dictionary named 'cif_core.dic' version 2.4.1 from 2010-06-29.

Automatic conversion script
Id: cif_fix_enum 1527 2010-12-29 10:47:43Z saulius 
;
_cod_original_sg_symbol_H-M 'C c'
_cod_database_code 4301491

loop_
_symmetry_equiv_pos_as_xyz
'x, y, z'
'x, -y, z+1/2'
'x+1/2, y+1/2, z'
'x+1/2, -y+1/2, z+1/2'

loop_
_atom_site_label
_atom_site_type_symbol
_atom_site_fract_x
_atom_site_fract_y
_atom_site_fract_z
_atom_site_U_iso_or_equiv
_atom_site_adp_type
_atom_site_occupancy
_atom_site_symmetry_multiplicity
_atom_site_calc_flag
_atom_site_refinement_flags
_atom_site_disorder_assembly
_atom_site_disorder_group
Er1 Er 0.97781(15) 0.084653(17) 0.24823(13) 0.03470(18) Uani 1 1 d . . .
B1 B 0.9482(16) 0.1756(6) 0.0123(11) 0.034(3) Uani 1 1 d D . .
H1B H 0.964(16) 0.183(6) -0.071(4) 0.040 Uiso 1 1 d D . .
N1 N 0.8340(11) 0.1229(4) 0.0064(7) 0.0289(19) Uani 1 1 d . . .
N2 N 0.8157(14) 0.0839(4) 0.0878(9) 0.033(2) Uani 1 1 d . . .
N3 N 1.1065(11) 0.1578(4) 0.0739(8) 0.032(2) Uani 1 1 d . . .
N4 N 1.1259(14) 0.1596(5) 0.1799(9) 0.034(3) Uani 1 1 d . . .
N5 N 0.8819(11) 0.2307(4) 0.0624(8) 0.032(2) Uani 1 1 d . . .
N6 N 0.7338(12) 0.2301(4) 0.0881(8) 0.034(2) Uani 1 1 d . . .
C1 C 1.1699(12) 0.0081(5) 0.3444(9) 0.074(5) Uani 1 1 d G . .
H1A H 1.2069 0.0189 0.4128 0.089 Uiso 1 1 calc R . .
C2 C 1.2407(13) 0.0233(5) 0.2531(12) 0.097(9) Uani 1 1 d G . .
H2A H 1.3323 0.0459 0.2512 0.117 Uiso 1 1 calc R . .
C3 C 1.1471(18) -0.0020(6) 0.1653(9) 0.123(13) Uani 1 1 d G . .
H3A H 1.1667 0.0011 0.0958 0.148 Uiso 1 1 calc R . .
C4 C 1.0184(15) -0.0329(5) 0.2024(12) 0.113(12) Uani 1 1 d G . .
H4A H 0.9388 -0.0536 0.1613 0.135 Uiso 1 1 calc R . .
C5 C 1.0324(14) -0.0267(3) 0.3130(11) 0.097(9) Uani 1 1 d G . .
H5A H 0.9637 -0.0426 0.3572 0.116 Uiso 1 1 calc R . .
C6 C 0.9624(15) 0.1295(6) 0.4339(9) 0.17(2) Uani 1 1 d G . .
H6A H 1.0542 0.1318 0.4792 0.204 Uiso 1 1 calc R . .
C7 C 0.9063(17) 0.1752(4) 0.3590(12) 0.132(16) Uani 1 1 d G . .
H7A H 0.9550 0.2127 0.3465 0.158 Uiso 1 1 calc R . .
C8 C 0.7630(16) 0.1534(5) 0.3064(10) 0.090(10) Uani 1 1 d G . .
H8A H 0.7012 0.1743 0.2534 0.108 Uiso 1 1 calc R . .
C9 C 0.7304(11) 0.0943(6) 0.3488(12) 0.100(10) Uani 1 1 d G . .
H9A H 0.6437 0.0696 0.3285 0.120 Uiso 1 1 calc R . .
C10 C 0.8537(15) 0.0795(6) 0.4276(8) 0.127(15) Uani 1 1 d G . .
H10A H 0.8618 0.0434 0.4680 0.152 Uiso 1 1 calc R . .
C11 C 0.698(2) 0.1509(7) -0.1658(11) 0.059(4) Uani 1 1 d . . .
H11A H 0.6068 0.1371 -0.2092 0.088 Uiso 1 1 calc R . .
H11B H 0.7881 0.1456 -0.2028 0.088 Uiso 1 1 calc R . .
H11C H 0.6872 0.1941 -0.1488 0.088 Uiso 1 1 calc R . .
C12 C 0.7177(15) 0.1133(6) -0.0678(10) 0.039(3) Uani 1 1 d . . .
C13 C 0.6284(17) 0.0693(7) -0.0391(13) 0.049(4) Uani 1 1 d . . .
H13A H 0.5387 0.0539 -0.0774 0.059 Uiso 1 1 calc R . .
C14 C 0.6909(17) 0.0499(6) 0.0577(11) 0.043(3) Uani 1 1 d . . .
C15 C 0.636(2) 0.0019(8) 0.1269(16) 0.069(5) Uani 1 1 d . . .
H15A H 0.7076 -0.0010 0.1896 0.103 Uiso 1 1 calc R . .
H15B H 0.6312 -0.0377 0.0915 0.103 Uiso 1 1 calc R . .
H15C H 0.5347 0.0129 0.1445 0.103 Uiso 1 1 calc R . .
C16 C 1.2738(18) 0.1628(7) -0.0725(10) 0.045(3) Uani 1 1 d . . .
H16A H 1.3839 0.1652 -0.0771 0.067 Uiso 1 1 calc R . .
H16B H 1.2233 0.1987 -0.1058 0.067 Uiso 1 1 calc R . .
H16C H 1.2326 0.1256 -0.1069 0.067 Uiso 1 1 calc R . .
C17 C 1.2457(14) 0.1612(5) 0.0374(10) 0.035(3) Uani 1 1 d . . .
C18 C 1.3553(16) 0.1635(6) 0.1215(12) 0.045(3) Uani 1 1 d . . .
H18A H 1.4627 0.1648 0.1199 0.054 Uiso 1 1 calc R . .
C19 C 1.2798(16) 0.1636(6) 0.2081(11) 0.041(3) Uani 1 1 d . . .
C20 C 1.343(2) 0.1700(9) 0.3226(15) 0.063(4) Uani 1 1 d . . .
H20A H 1.2579 0.1678 0.3650 0.094 Uiso 1 1 calc R . .
H20B H 1.3946 0.2095 0.3336 0.094 Uiso 1 1 calc R . .
H20C H 1.4152 0.1369 0.3418 0.094 Uiso 1 1 calc R . .
C21 C 1.1037(16) 0.3027(6) 0.0611(12) 0.045(3) Uani 1 1 d . . .
H21A H 1.1495 0.2671 0.0309 0.068 Uiso 1 1 calc R . .
H21B H 1.1655 0.3141 0.1251 0.068 Uiso 1 1 calc R . .
H21C H 1.1000 0.3370 0.0128 0.068 Uiso 1 1 calc R . .
C22 C 0.9461(15) 0.2873(5) 0.0829(10) 0.037(3) Uani 1 1 d . . .
C23 C 0.8378(17) 0.3222(5) 0.1235(10) 0.041(3) Uani 1 1 d . . .
H23A H 0.8488 0.3635 0.1452 0.049 Uiso 1 1 calc R . .
C24 C 0.7101(15) 0.2860(5) 0.1267(9) 0.034(2) Uani 1 1 d . . .
C25 C 0.5614(17) 0.3015(6) 0.1656(11) 0.045(3) Uani 1 1 d . . .
H25A H 0.4931 0.2661 0.1574 0.068 Uiso 1 1 calc R . .
H25B H 0.5141 0.3361 0.1265 0.068 Uiso 1 1 calc R . .
H25C H 0.5797 0.3125 0.2383 0.068 Uiso 1 1 calc R . .

loop_
_atom_site_aniso_label
_atom_site_aniso_U_11
_atom_site_aniso_U_22
_atom_site_aniso_U_33
_atom_site_aniso_U_23
_atom_site_aniso_U_13
_atom_site_aniso_U_12
Er1 0.0375(3) 0.0330(2) 0.0341(3) 0.0016(4) 0.00602(17) 0.0051(3)
B1 0.025(6) 0.038(6) 0.037(7) 0.004(5) 0.000(5) -0.003(5)
N1 0.027(5) 0.029(4) 0.031(5) -0.002(4) 0.004(4) 0.001(4)
N2 0.033(6) 0.025(5) 0.041(6) 0.002(3) -0.001(5) -0.005(4)
N3 0.023(5) 0.033(5) 0.040(5) 0.005(4) 0.002(4) -0.003(4)
N4 0.031(6) 0.029(5) 0.039(6) 0.003(4) -0.005(5) -0.008(4)
N5 0.026(5) 0.029(5) 0.040(5) 0.005(4) -0.006(4) 0.000(4)
N6 0.030(5) 0.031(5) 0.039(5) 0.002(4) -0.002(4) 0.004(4)
C1 0.086(15) 0.072(11) 0.064(11) 0.014(8) 0.004(10) 0.037(10)
C2 0.055(11) 0.052(10) 0.19(3) -0.012(13) 0.051(15) 0.027(9)
C3 0.20(4) 0.066(14) 0.12(2) 0.019(14) 0.08(2) 0.055(18)
C4 0.13(3) 0.042(10) 0.15(3) -0.007(12) -0.06(2) 0.025(12)
C5 0.081(15) 0.045(10) 0.17(3) 0.061(13) 0.048(16) 0.021(10)
C6 0.073(17) 0.36(6) 0.085(18) -0.15(3) 0.038(15) -0.07(3)
C7 0.24(4) 0.047(10) 0.14(2) -0.053(13) 0.16(3) -0.043(16)
C8 0.10(2) 0.13(2) 0.049(11) 0.029(12) 0.047(13) 0.090(18)
C9 0.079(16) 0.094(15) 0.14(2) -0.049(15) 0.080(17) 0.001(11)
C10 0.16(3) 0.19(3) 0.036(10) 0.008(12) 0.015(14) 0.10(3)
C11 0.061(11) 0.062(9) 0.045(8) 0.008(7) -0.026(8) -0.004(8)
C12 0.035(7) 0.034(6) 0.046(7) -0.011(5) -0.010(5) 0.002(5)
C13 0.030(7) 0.045(7) 0.072(10) -0.020(7) -0.002(7) -0.011(6)
C14 0.039(7) 0.040(7) 0.050(8) -0.017(5) 0.009(6) -0.011(5)
C15 0.056(11) 0.060(9) 0.090(13) 0.000(9) 0.006(10) -0.024(8)
C16 0.046(8) 0.054(8) 0.036(7) -0.001(5) 0.009(6) 0.001(7)
C17 0.030(6) 0.024(5) 0.054(7) -0.002(4) 0.013(5) 0.001(4)
C18 0.024(6) 0.045(7) 0.065(9) -0.007(6) 0.001(6) 0.000(5)
C19 0.032(7) 0.038(6) 0.051(8) 0.001(5) 0.003(6) 0.000(5)
C20 0.038(9) 0.075(11) 0.072(11) -0.002(8) -0.006(8) 0.009(7)
C21 0.030(7) 0.034(6) 0.073(9) -0.004(6) 0.007(6) -0.011(5)
C22 0.039(7) 0.028(6) 0.043(6) 0.000(5) -0.005(5) -0.005(5)
C23 0.050(8) 0.025(5) 0.047(7) -0.004(5) 0.001(6) 0.005(5)
C24 0.038(7) 0.029(5) 0.034(6) 0.003(4) -0.008(5) 0.000(5)
C25 0.040(8) 0.037(6) 0.059(8) 0.004(5) 0.008(6) 0.008(5)

loop_
_atom_type_symbol
_atom_type_description
_atom_type_scat_dispersion_real
_atom_type_scat_dispersion_imag
_atom_type_scat_source
C C 0.0033 0.0016 'International Tables Vol C Tables 4.2.6.8 and 6.1.1.4'
H H 0.0000 0.0000 'International Tables Vol C Tables 4.2.6.8 and 6.1.1.4'
B B 0.0013 0.0007 'International Tables Vol C Tables 4.2.6.8 and 6.1.1.4'
N N 0.0061 0.0033 'International Tables Vol C Tables 4.2.6.8 and 6.1.1.4'
Er Er -0.2586 4.9576 'International Tables Vol C Tables 4.2.6.8 and 6.1.1.4'

loop_
_geom_angle_atom_site_label_1
_geom_angle_atom_site_label_2
_geom_angle_atom_site_label_3
_geom_angle
_geom_angle_site_symmetry_1
_geom_angle_site_symmetry_3
_geom_angle_publ_flag
N4 Er1 N2 88.4(4) . . ?
N4 Er1 C7 81.9(4) . . ?
N2 Er1 C7 109.9(5) . . ?
N4 Er1 C8 99.3(5) . . ?
N2 Er1 C8 83.1(4) . . ?
C7 Er1 C8 32.54(8) . . ?
N4 Er1 C1 106.1(4) . . ?
N2 Er1 C1 135.1(3) . . ?
C7 Er1 C1 114.1(4) . . ?
C8 Er1 C1 133.3(3) . . ?
N4 Er1 C5 133.7(4) . . ?
N2 Er1 C5 110.4(4) . . ?
C7 Er1 C5 125.6(3) . . ?
C8 Er1 C5 124.0(4) . . ?
C1 Er1 C5 32.29(9) . . ?
N4 Er1 C6 100.4(5) . . ?
N2 Er1 C6 136.2(4) . . ?
C7 Er1 C6 32.22(10) . . ?
C8 Er1 C6 53.17(13) . . ?
C1 Er1 C6 83.7(3) . . ?
C5 Er1 C6 94.2(3) . . ?
N4 Er1 C2 80.9(4) . . ?
N2 Er1 C2 116.4(4) . . ?
C7 Er1 C2 129.7(5) . . ?
C8 Er1 C2 160.4(5) . . ?
C1 Er1 C2 31.87(10) . . ?
C5 Er1 C2 52.75(13) . . ?
C6 Er1 C2 107.3(4) . . ?
N4 Er1 C4 119.7(5) . . ?
N2 Er1 C4 83.0(4) . . ?
C7 Er1 C4 156.0(3) . . ?
C8 Er1 C4 138.0(5) . . ?
C1 Er1 C4 52.73(13) . . ?
C5 Er1 C4 31.82(10) . . ?
C6 Er1 C4 125.9(3) . . ?
C2 Er1 C4 52.05(12) . . ?
N4 Er1 C9 130.8(4) . . ?
N2 Er1 C9 89.8(4) . . ?
C7 Er1 C9 52.99(13) . . ?
C8 Er1 C9 31.85(10) . . ?
C1 Er1 C9 109.4(3) . . ?
C5 Er1 C9 92.5(3) . . ?
C6 Er1 C9 52.30(13) . . ?
C2 Er1 C9 141.1(3) . . ?
C4 Er1 C9 108.8(4) . . ?
N4 Er1 C10 131.3(4) . . ?
N2 Er1 C10 120.2(4) . . ?
C7 Er1 C10 52.67(13) . . ?
C8 Er1 C10 52.45(13) . . ?
C1 Er1 C10 81.7(2) . . ?
C5 Er1 C10 75.8(2) . . ?
C6 Er1 C10 31.42(9) . . ?
C2 Er1 C10 113.0(3) . . ?
C4 Er1 C10 103.4(3) . . ?
C9 Er1 C10 31.23(9) . . ?
N4 Er1 C3 89.0(5) . . ?
N2 Er1 C3 86.8(4) . . ?
C7 Er1 C3 160.6(6) . . ?
C8 Er1 C3 166.7(6) . . ?
C1 Er1 C3 52.29(13) . . ?
C5 Er1 C3 52.26(12) . . ?
C6 Er1 C3 135.7(4) . . ?
C2 Er1 C3 31.22(8) . . ?
C4 Er1 C3 31.20(7) . . ?
C9 Er1 C3 140.0(4) . . ?
C10 Er1 C3 127.8(3) . . ?
N5 B1 N1 109.8(10) . . ?
N5 B1 N3 109.5(10) . . ?
N1 B1 N3 112.2(10) . . ?
N5 B1 H1B 113(7) . . ?
N1 B1 H1B 102(7) . . ?
N3 B1 H1B 109(7) . . ?
C12 N1 N2 108.4(10) . . ?
C12 N1 B1 126.6(10) . . ?
N2 N1 B1 123.9(9) . . ?
C14 N2 N1 105.9(11) . . ?
C14 N2 Er1 130.0(9) . . ?
N1 N2 Er1 124.0(7) . . ?
C17 N3 N4 109.6(10) . . ?
C17 N3 B1 125.6(10) . . ?
N4 N3 B1 120.7(11) . . ?
C19 N4 N3 106.4(12) . . ?
C19 N4 Er1 121.3(9) . . ?
N3 N4 Er1 110.7(7) . . ?
C22 N5 N6 109.8(9) . . ?
C22 N5 B1 129.0(10) . . ?
N6 N5 B1 121.0(9) . . ?
C24 N6 N5 105.8(10) . . ?
C2 C1 C5 108.0 . . ?
C2 C1 Er1 76.58(18) . . ?
C5 C1 Er1 74.0(3) . . ?
C2 C1 H1A 126.0 . . ?
C5 C1 H1A 126.0 . . ?
Er1 C1 H1A 115.6 . . ?
C1 C2 C3 108.0 . . ?
C1 C2 Er1 71.56(17) . . ?
C3 C2 Er1 76.0(3) . . ?
C1 C2 H2A 126.0 . . ?
C3 C2 H2A 126.0 . . ?
Er1 C2 H2A 118.3 . . ?
C4 C3 C2 108.0 . . ?
C4 C3 Er1 72.9(3) . . ?
C2 C3 Er1 72.8(3) . . ?
C4 C3 H3A 126.0 . . ?
C2 C3 H3A 126.0 . . ?
Er1 C3 H3A 120.1 . . ?
C3 C4 C5 108.0 . . ?
C3 C4 Er1 75.9(2) . . ?
C5 C4 Er1 71.51(18) . . ?
C3 C4 H4A 126.0 . . ?
C5 C4 H4A 126.0 . . ?
Er1 C4 H4A 118.5 . . ?
C4 C5 C1 108.0 . . ?
C4 C5 Er1 76.7(2) . . ?
C1 C5 Er1 73.7(3) . . ?
C4 C5 H5A 126.0 . . ?
C1 C5 H5A 126.0 . . ?
Er1 C5 H5A 115.7 . . ?
C7 C6 C10 108.0 . . ?
C7 C6 Er1 71.31(16) . . ?
C10 C6 Er1 76.7(3) . . ?
C7 C6 H6A 126.0 . . ?
C10 C6 H6A 126.0 . . ?
Er1 C6 H6A 117.9 . . ?
C6 C7 C8 108.0 . . ?
C6 C7 Er1 76.46(19) . . ?
C8 C7 Er1 74.6(3) . . ?
C6 C7 H7A 126.0 . . ?
C8 C7 H7A 126.0 . . ?
Er1 C7 H7A 115.2 . . ?
C7 C8 C9 108.0 . . ?
C7 C8 Er1 72.9(3) . . ?
C9 C8 Er1 77.1(2) . . ?
C7 C8 H8A 126.0 . . ?
C9 C8 H8A 126.0 . . ?
Er1 C8 H8A 116.1 . . ?
C10 C9 C8 108.0 . . ?
C10 C9 Er1 75.4(2) . . ?
C8 C9 Er1 71.01(17) . . ?
C10 C9 H9A 126.0 . . ?
C8 C9 H9A 126.0 . . ?
Er1 C9 H9A 119.4 . . ?
C6 C10 C9 108.0 . . ?
C6 C10 Er1 71.9(3) . . ?
C9 C10 Er1 73.3(3) . . ?
C6 C10 H10A 126.0 . . ?
C9 C10 H10A 126.0 . . ?
Er1 C10 H10A 120.5 . . ?
C12 C11 H11A 109.5 . . ?
C12 C11 H11B 109.5 . . ?
H11A C11 H11B 109.5 . . ?
C12 C11 H11C 109.5 . . ?
H11A C11 H11C 109.5 . . ?
H11B C11 H11C 109.5 . . ?
C13 C12 N1 109.6(12) . . ?
C13 C12 C11 128.2(13) . . ?
N1 C12 C11 122.2(12) . . ?
C12 C13 C14 107.1(12) . . ?
C12 C13 H13A 126.4 . . ?
C14 C13 H13A 126.4 . . ?
N2 C14 C13 108.9(12) . . ?
N2 C14 C15 121.0(14) . . ?
C13 C14 C15 130.1(14) . . ?
C14 C15 H15A 109.5 . . ?
C14 C15 H15B 109.5 . . ?
H15A C15 H15B 109.5 . . ?
C14 C15 H15C 109.5 . . ?
H15A C15 H15C 109.5 . . ?
H15B C15 H15C 109.5 . . ?
C17 C16 H16A 109.5 . . ?
C17 C16 H16B 109.5 . . ?
H16A C16 H16B 109.5 . . ?
C17 C16 H16C 109.5 . . ?
H16A C16 H16C 109.5 . . ?
H16B C16 H16C 109.5 . . ?
N3 C17 C18 107.2(11) . . ?
N3 C17 C16 126.3(12) . . ?
C18 C17 C16 126.5(13) . . ?
C19 C18 C17 107.5(12) . . ?
C19 C18 H18A 126.3 . . ?
C17 C18 H18A 126.3 . . ?
N4 C19 C18 109.3(13) . . ?
N4 C19 C20 120.3(14) . . ?
C18 C19 C20 130.3(14) . . ?
C19 C20 H20A 109.5 . . ?
C19 C20 H20B 109.5 . . ?
H20A C20 H20B 109.5 . . ?
C19 C20 H20C 109.5 . . ?
H20A C20 H20C 109.5 . . ?
H20B C20 H20C 109.5 . . ?
C22 C21 H21A 109.5 . . ?
C22 C21 H21B 109.5 . . ?
H21A C21 H21B 109.5 . . ?
C22 C21 H21C 109.5 . . ?
H21A C21 H21C 109.5 . . ?
H21B C21 H21C 109.5 . . ?
C23 C22 N5 106.8(11) . . ?
C23 C22 C21 130.7(11) . . ?
N5 C22 C21 122.5(11) . . ?
C22 C23 C24 107.2(11) . . ?
C22 C23 H23A 126.4 . . ?
C24 C23 H23A 126.4 . . ?
N6 C24 C23 110.4(12) . . ?
N6 C24 C25 120.8(11) . . ?
C23 C24 C25 128.9(12) . . ?
C24 C25 H25A 109.5 . . ?
C24 C25 H25B 109.5 . . ?
H25A C25 H25B 109.5 . . ?
C24 C25 H25C 109.5 . . ?
H25A C25 H25C 109.5 . . ?
H25B C25 H25C 109.5 . . ?

loop_
_geom_bond_atom_site_label_1
_geom_bond_atom_site_label_2
_geom_bond_distance
_geom_bond_site_symmetry_2
_geom_bond_publ_flag
Er1 N4 2.288(11) . ?
Er1 N2 2.359(11) . ?
Er1 C7 2.523(7) . ?
Er1 C8 2.545(7) . ?
Er1 C1 2.552(8) . ?
Er1 C5 2.554(7) . ?
Er1 C6 2.589(8) . ?
Er1 C2 2.616(9) . ?
Er1 C4 2.621(8) . ?
Er1 C9 2.624(9) . ?
Er1 C10 2.650(7) . ?
Er1 C3 2.658(6) . ?
B1 N5 1.488(17) . ?
B1 N1 1.497(16) . ?
B1 N3 1.548(16) . ?
B1 H1B 1.11(2) . ?
N1 C12 1.320(16) . ?
N1 N2 1.361(14) . ?
N2 C14 1.322(17) . ?
N3 C17 1.339(15) . ?
N3 N4 1.355(16) . ?
N4 C19 1.339(18) . ?
N5 C22 1.348(15) . ?
N5 N6 1.355(15) . ?
N6 C24 1.322(15) . ?
C1 C2 1.4200 . ?
C1 C5 1.4200 . ?
C1 H1A 0.9300 . ?
C2 C3 1.4200 . ?
C2 H2A 0.9300 . ?
C3 C4 1.4200 . ?
C3 H3A 0.9300 . ?
C4 C5 1.4200 . ?
C4 H4A 0.9300 . ?
C5 H5A 0.9300 . ?
C6 C7 1.4200 . ?
C6 C10 1.4200 . ?
C6 H6A 0.9300 . ?
C7 C8 1.4200 . ?
C7 H7A 0.9300 . ?
C8 C9 1.4200 . ?
C8 H8A 0.9300 . ?
C9 C10 1.4200 . ?
C9 H9A 0.9300 . ?
C10 H10A 0.9300 . ?
C11 C12 1.489(19) . ?
C11 H11A 0.9600 . ?
C11 H11B 0.9600 . ?
C11 H11C 0.9600 . ?
C12 C13 1.30(2) . ?
C13 C14 1.36(2) . ?
C13 H13A 0.9300 . ?
C14 C15 1.47(2) . ?
C15 H15A 0.9600 . ?
C15 H15B 0.9600 . ?
C15 H15C 0.9600 . ?
C16 C17 1.460(19) . ?
C16 H16A 0.9600 . ?
C16 H16B 0.9600 . ?
C16 H16C 0.9600 . ?
C17 C18 1.355(19) . ?
C18 C19 1.351(19) . ?
C18 H18A 0.9300 . ?
C19 C20 1.52(2) . ?
C20 H20A 0.9600 . ?
C20 H20B 0.9600 . ?
C20 H20C 0.9600 . ?
C21 C22 1.457(19) . ?
C21 H21A 0.9600 . ?
C21 H21B 0.9600 . ?
C21 H21C 0.9600 . ?
C22 C23 1.346(19) . ?
C23 C24 1.352(19) . ?
C23 H23A 0.9300 . ?
C24 C25 1.465(19) . ?
C25 H25A 0.9600 . ?
C25 H25B 0.9600 . ?
C25 H25C 0.9600 . ?
